data_4116322
loop_
_publ_author_name
'Seiya Kobatake'
'Taro Yamada'
'Kingo Uchida'
'Nobuo Kato'
'Masahiro Irie'

_publ_section_title
;
 Photochromism of 1,2-Bis(2,5-dimethyl-3-thienyl)perfluoro- cyclopentene
 in a Single Crystalline Phase
;
_journal_name_full 'Journal of the American Chemical Society'
_journal_page_first 2380
_journal_page_last 2386
_journal_paper_doi 10.1021/ja983717j
_journal_volume 121
_journal_year 1999
_chemical_formula_sum 'C17 H14 F6 S2'
_chemical_formula_weight 396.40
_chemical_name_systematic
;\
8,8,9,9,10,10-hexafluoro-1,2,4,14-tetramethyl-3,15-\
dithiatetracyclo[10.3.0.0^2,6^.0^7,11^]pentadeca-4,6(7),11(12),13-tetraene
;
_space_group_IT_number 14
_symmetry_cell_setting monoclinic
_symmetry_space_group_name_Hall '-P 2ybc'
_symmetry_space_group_name_H-M 'P 1 21/c 1'
_atom_sites_solution_hydrogens geom
_atom_sites_solution_primary direct
_atom_sites_solution_secondary difmap
_audit_creation_method SHELXL-97
_cell_angle_alpha 90.00
_cell_angle_beta 104.891(4)
_cell_angle_gamma 90.00
_cell_formula_units_Z 4
_cell_length_a 6.3533(15)
_cell_length_b 24.750(6)
_cell_length_c 11.460(3)
_cell_measurement_temperature 304(2)
_cell_volume 1741.5(7)
_computing_cell_refinement 'Bruker SMART'
_computing_data_collection 'Bruker SMART'
_computing_data_reduction 'Bruker SHELXTL'
_computing_molecular_graphics 'Bruker SHELXTL'
_computing_publication_material 'Bruker SHELXTL'
_computing_structure_refinement 'SHELXL-97 (Sheldrick, 1997)'
_computing_structure_solution 'SHELXS-97 (Sheldrick, 1990)'
_diffrn_ambient_temperature 304(2)
_diffrn_measured_fraction_theta_full 0.911
_diffrn_measured_fraction_theta_max 0.911
_diffrn_measurement_device_type 'CCD area detector'
_diffrn_measurement_method 'omega scans'
_diffrn_radiation_monochromator graphite
_diffrn_radiation_source 'sealed tube'
_diffrn_radiation_type MoK\a
_diffrn_radiation_wavelength 0.71073
_diffrn_reflns_av_R_equivalents 0.0981
_diffrn_reflns_av_sigmaI/netI 0.1194
_diffrn_reflns_limit_h_max 7
_diffrn_reflns_limit_h_min -8
_diffrn_reflns_limit_k_max 29
_diffrn_reflns_limit_k_min -31
_diffrn_reflns_limit_l_max 14
_diffrn_reflns_limit_l_min -14
_diffrn_reflns_number 12386
_diffrn_reflns_theta_full 27.74
_diffrn_reflns_theta_max 27.74
_diffrn_reflns_theta_min 1.65
_exptl_absorpt_coefficient_mu 0.362
_exptl_absorpt_correction_T_max 0.76229
_exptl_absorpt_correction_T_min 0.60594
_exptl_absorpt_correction_type emprical
_exptl_absorpt_process_details
;
 Ellipsoidal absorption correction was applied empirically by using the
program XPREP (Bruker SHELXTL package)
 with the value mu*t = 0.162
;
_exptl_crystal_colour 'deep red'
_exptl_crystal_density_diffrn 1.512
_exptl_crystal_description plate
_exptl_crystal_F_000 808
_exptl_crystal_size_max 0.15
_exptl_crystal_size_mid 0.3
_exptl_crystal_size_min 0.4
_refine_diff_density_max 0.432
_refine_diff_density_min -0.292
_refine_diff_density_rms 0.067
_refine_ls_extinction_method none
_refine_ls_goodness_of_fit_ref 1.027
_refine_ls_hydrogen_treatment mixed
_refine_ls_matrix_type full
_refine_ls_number_parameters 226
_refine_ls_number_reflns 3739
_refine_ls_number_restraints 0
_refine_ls_restrained_S_all 1.027
_refine_ls_R_factor_all 0.1811
_refine_ls_R_factor_gt 0.0840
_refine_ls_shift/su_max 0.004
_refine_ls_shift/su_mean 0.001
_refine_ls_structure_factor_coef Fsqd
_refine_ls_weighting_details 'calc w=1/[\s^2^(Fo^2^)+(0.0466P)^2^+4.0943P] where P=(Fo^2^+2Fc^2^)/3'
_refine_ls_weighting_scheme calc
_refine_ls_wR_factor_gt 0.1592
_refine_ls_wR_factor_ref 0.1923
_reflns_number_gt 1822
_reflns_number_total 3739
_reflns_threshold_expression >2sigma(I)
_cod_data_source_file ja983717j_2.cif
_cod_data_source_block 1b
_cod_depositor_comments
;
 Correcting the _chemical_name_systematic data item value by replacing
 the '<', '>' symbols with the '^' symbol. This is the preferred way of
 denoting superscript symbols in CIF files.

 Antanas Vaitkus,
 2018-10-12
;
_cod_original_cell_volume 1741.6(7)
_cod_database_code 4116322

loop_
_symmetry_equiv_pos_as_xyz
'x, y, z'
'-x, y+1/2, -z+1/2'
'-x, -y, -z'
'x, -y-1/2, z-1/2'

loop_
_atom_site_label
_atom_site_type_symbol
_atom_site_fract_x
_atom_site_fract_y
_atom_site_fract_z
_atom_site_U_iso_or_equiv
_atom_site_adp_type
_atom_site_occupancy
_atom_site_symmetry_multiplicity
_atom_site_calc_flag
_atom_site_refinement_flags
S1 S 0.3798(3) 0.58016(6) 0.52292(13) 0.0567(5) Uani 1 1 d .
S2 S 0.0253(3) 0.49038(6) 0.32045(14) 0.0596(5) Uani 1 1 d .
C1 C 0.1719(8) 0.5962(2) 0.3838(4) 0.0413(13) Uani 1 1 d .
C10 C 0.1470(8) 0.5533(2) 0.2861(4) 0.0408(13) Uani 1 1 d .
F6 F -0.1441(7) 0.62804(16) -0.0693(3) 0.0848(13) Uani 1 1 d .
F4 F 0.1953(8) 0.68898(17) -0.0319(4) 0.0907(13) Uani 1 1 d .
C5 C 0.1558(9) 0.6624(2) 0.2248(5) 0.0407(13) Uani 1 1 d .
C2 C 0.2514(8) 0.6490(2) 0.3399(5) 0.0368(12) Uani 1 1 d .
F1 F 0.0856(8) 0.75638(14) 0.2064(3) 0.0937(15) Uani 1 1 d .
F3 F -0.0506(8) 0.74816(17) -0.0250(4) 0.1065(17) Uani 1 1 d .
C3 C 0.4095(8) 0.6753(2) 0.4325(5) 0.0449(14) Uani 1 1 d .
H3A H 0.4556 0.7105 0.4250 0.054 Uiso 1 1 calc R
C9 C 0.0095(9) 0.6263(2) 0.1432(4) 0.0408(13) Uani 1 1 d .
F2 F 0.3828(7) 0.72990(17) 0.1705(4) 0.0972(15) Uani 1 1 d .
C13 C -0.1492(9) 0.4869(2) 0.1757(5) 0.0509(15) Uani 1 1 d .
C11 C -0.0091(8) 0.5738(2) 0.1711(4) 0.0406(13) Uani 1 1 d .
C14 C -0.0432(10) 0.6087(2) 0.4165(5) 0.0535(16) Uani 1 1 d .
H14A H -0.1537 0.6172 0.3443 0.080 Uiso 1 1 calc R
H14B H -0.0227 0.6391 0.4705 0.080 Uiso 1 1 calc R
H14C H -0.0873 0.5778 0.4550 0.080 Uiso 1 1 calc R
C15 C 0.6525(10) 0.6608(3) 0.6445(5) 0.0664(19) Uani 1 1 d .
H15A H 0.6982 0.6974 0.6378 0.100 Uiso 1 1 calc R
H15B H 0.7760 0.6372 0.6564 0.100 Uiso 1 1 calc R
H15C H 0.5896 0.6579 0.7119 0.100 Uiso 1 1 calc R
C16 C 0.3659(9) 0.5401(2) 0.2553(5) 0.0537(16) Uani 1 1 d .
H16A H 0.4312 0.5730 0.2373 0.081 Uiso 1 1 calc R
H16B H 0.3391 0.5166 0.1866 0.081 Uiso 1 1 calc R
H16C H 0.4625 0.5227 0.3232 0.081 Uiso 1 1 calc R
F5 F -0.2952(6) 0.6769(2) 0.0411(4) 0.1058(16) Uani 1 1 d .
C8 C -0.1022(10) 0.6566(3) 0.0341(5) 0.0578(17) Uani 1 1 d .
C4 C 0.4877(9) 0.6454(2) 0.5318(5) 0.0460(14) Uani 1 1 d .
C12 C -0.1496(9) 0.5318(2) 0.1109(5) 0.0498(15) Uani 1 1 d .
H12A H -0.2352 0.5354 0.0322 0.060 Uiso 1 1 calc R
C6 C 0.1788(11) 0.7150(2) 0.1615(5) 0.0547(16) Uani 1 1 d .
C17 C -0.2791(10) 0.4371(3) 0.1403(6) 0.0689(19) Uani 1 1 d .
H17A H -0.3677 0.4408 0.0591 0.103 Uiso 1 1 calc R
H17B H -0.3708 0.4315 0.1940 0.103 Uiso 1 1 calc R
H17C H -0.1829 0.4068 0.1449 0.103 Uiso 1 1 calc R
C7 C 0.0497(12) 0.7046(3) 0.0312(6) 0.0666(19) Uani 1 1 d .

loop_
_atom_site_aniso_label
_atom_site_aniso_U_11
_atom_site_aniso_U_22
_atom_site_aniso_U_33
_atom_site_aniso_U_23
_atom_site_aniso_U_13
_atom_site_aniso_U_12
S1 0.0659(10) 0.0505(9) 0.0419(8) 0.0120(7) -0.0075(7) -0.0107(8)
S2 0.0698(11) 0.0439(8) 0.0555(9) 0.0067(7) -0.0015(8) -0.0150(8)
C1 0.041(3) 0.044(3) 0.035(3) 0.009(2) 0.003(2) -0.008(3)
C10 0.037(3) 0.038(3) 0.042(3) 0.006(2) 0.002(2) -0.006(3)
F6 0.108(3) 0.096(3) 0.038(2) 0.0108(19) -0.005(2) 0.004(2)
F4 0.120(4) 0.084(3) 0.086(3) 0.004(2) 0.060(3) -0.001(3)
C5 0.041(3) 0.040(3) 0.043(3) 0.012(2) 0.014(3) 0.012(3)
C2 0.036(3) 0.034(3) 0.043(3) 0.004(2) 0.015(2) 0.004(2)
F1 0.154(4) 0.050(2) 0.073(3) 0.0096(19) 0.022(3) 0.038(3)
F3 0.153(4) 0.076(3) 0.077(3) 0.041(2) 0.005(3) 0.039(3)
C3 0.044(3) 0.039(3) 0.050(3) 0.003(3) 0.009(3) -0.005(3)
C9 0.040(3) 0.051(3) 0.030(3) 0.010(2) 0.007(2) 0.013(3)
F2 0.088(3) 0.090(3) 0.115(4) 0.041(3) 0.030(3) -0.022(3)
C13 0.045(3) 0.057(4) 0.050(3) -0.008(3) 0.010(3) -0.004(3)
C11 0.039(3) 0.052(3) 0.032(3) 0.002(3) 0.009(2) 0.001(3)
C14 0.062(4) 0.051(4) 0.051(4) 0.004(3) 0.020(3) 0.000(3)
C15 0.065(4) 0.067(4) 0.054(4) -0.010(3) -0.008(3) -0.006(4)
C16 0.053(4) 0.049(3) 0.058(4) -0.002(3) 0.011(3) 0.012(3)
F5 0.065(3) 0.150(4) 0.101(3) 0.051(3) 0.019(2) 0.057(3)
C8 0.055(4) 0.075(4) 0.040(3) 0.012(3) 0.006(3) 0.030(4)
C4 0.041(3) 0.046(3) 0.048(3) -0.003(3) 0.007(3) -0.005(3)
C12 0.039(3) 0.070(4) 0.036(3) -0.005(3) 0.001(2) 0.008(3)
C6 0.064(4) 0.045(3) 0.057(4) 0.016(3) 0.019(3) 0.017(3)
C17 0.055(4) 0.065(4) 0.085(5) -0.026(4) 0.016(4) -0.010(3)
C7 0.096(5) 0.056(4) 0.052(4) 0.023(3) 0.026(4) 0.025(4)

loop_
_atom_type_symbol
_atom_type_description
_atom_type_scat_dispersion_real
_atom_type_scat_dispersion_imag
_atom_type_scat_source
C C 0.0033 0.0016 'International Tables Vol C Tables 4.2.6.8 and 6.1.1.4'
H H 0.0000 0.0000 'International Tables Vol C Tables 4.2.6.8 and 6.1.1.4'
F F 0.0171 0.0103 'International Tables Vol C Tables 4.2.6.8 and 6.1.1.4'
S S 0.1246 0.1234 'International Tables Vol C Tables 4.2.6.8 and 6.1.1.4'

loop_
_geom_angle_atom_site_label_1
_geom_angle_atom_site_label_2
_geom_angle_atom_site_label_3
_geom_angle
C4 S1 C1 92.0(2)
C13 S2 C10 92.1(3)
C10 C1 C2 109.6(4)
C10 C1 C14 112.9(4)
C2 C1 C14 107.2(4)
C10 C1 S1 113.9(4)
C2 C1 S1 104.2(3)
C14 C1 S1 108.6(4)
C11 C10 C1 109.1(4)
C11 C10 C16 107.2(4)
C1 C10 C16 112.5(4)
C11 C10 S2 104.7(3)
C1 C10 S2 114.0(4)
C16 C10 S2 108.9(4)
C2 C5 C9 122.4(5)
C2 C5 C6 127.3(5)
C9 C5 C6 110.3(4)
C5 C2 C3 132.6(5)
C5 C2 C1 115.3(4)
C3 C2 C1 112.1(4)
C4 C3 C2 114.8(5)
C11 C9 C5 121.5(4)
C11 C9 C8 129.7(5)
C5 C9 C8 108.8(5)
C12 C13 C17 128.2(5)
C12 C13 S2 113.5(4)
C17 C13 S2 118.3(5)
C9 C11 C12 132.0(5)
C9 C11 C10 116.7(4)
C12 C11 C10 111.4(5)
F5 C8 F6 105.7(5)
F5 C8 C9 112.7(5)
F6 C8 C9 114.9(5)
F5 C8 C7 107.5(5)
F6 C8 C7 111.8(5)
C9 C8 C7 104.1(5)
C3 C4 C15 128.2(5)
C3 C4 S1 114.0(4)
C15 C4 S1 117.8(4)
C13 C12 C11 115.2(5)
F2 C6 F1 105.9(5)
F2 C6 C5 114.5(5)
F1 C6 C5 111.3(5)
F2 C6 C7 113.0(6)
F1 C6 C7 108.8(5)
C5 C6 C7 103.3(5)
F3 C7 F4 106.1(5)
F3 C7 C6 114.0(5)
F4 C7 C6 107.3(6)
F3 C7 C8 114.3(6)
F4 C7 C8 107.9(5)
C6 C7 C8 106.9(5)

loop_
_geom_bond_atom_site_label_1
_geom_bond_atom_site_label_2
_geom_bond_distance
S1 C4 1.746(6)
S1 C1 1.834(5)
S2 C13 1.744(6)
S2 C10 1.826(5)
C1 C10 1.521(7)
C1 C2 1.533(7)
C1 C14 1.538(8)
C10 C11 1.519(7)
C10 C16 1.554(8)
F6 C8 1.346(7)
F4 C7 1.368(7)
C5 C2 1.344(7)
C5 C9 1.446(7)
C5 C6 1.515(7)
C2 C3 1.418(7)
F1 C6 1.350(7)
F3 C7 1.332(6)
C3 C4 1.342(7)
C9 C11 1.350(7)
C9 C8 1.476(7)
F2 C6 1.326(7)
C13 C12 1.335(8)
C13 C17 1.481(8)
C11 C12 1.426(7)
C15 C4 1.488(7)
F5 C8 1.347(7)
C8 C7 1.535(9)
C6 C7 1.530(9)

loop_
_geom_torsion_atom_site_label_1
_geom_torsion_atom_site_label_2
_geom_torsion_atom_site_label_3
_geom_torsion_atom_site_label_4
_geom_torsion
C4 S1 C1 C10 134.3(4)
C4 S1 C1 C2 15.0(4)
C4 S1 C1 C14 -98.9(4)
C2 C1 C10 C11 -57.2(5)
C14 C1 C10 C11 62.2(6)
S1 C1 C10 C11 -173.4(3)
C2 C1 C10 C16 61.7(5)
C14 C1 C10 C16 -179.0(4)
S1 C1 C10 C16 -54.6(5)
C2 C1 C10 S2 -173.8(3)
C14 C1 C10 S2 -54.4(5)
S1 C1 C10 S2 70.0(4)
C13 S2 C10 C11 15.3(4)
C13 S2 C10 C1 134.4(4)
C13 S2 C10 C16 -99.1(4)
C9 C5 C2 C3 174.6(5)
C6 C5 C2 C3 -6.1(10)
C9 C5 C2 C1 -7.7(7)
C6 C5 C2 C1 171.6(5)
C10 C1 C2 C5 42.3(6)
C14 C1 C2 C5 -80.5(6)
S1 C1 C2 C5 164.5(4)
C10 C1 C2 C3 -139.5(5)
C14 C1 C2 C3 97.6(5)
S1 C1 C2 C3 -17.3(5)
C5 C2 C3 C4 -171.0(6)
C1 C2 C3 C4 11.3(7)
C2 C5 C9 C11 -12.1(8)
C6 C5 C9 C11 168.5(5)
C2 C5 C9 C8 168.1(5)
C6 C5 C9 C8 -11.3(6)
C10 S2 C13 C12 -9.7(5)
C10 S2 C13 C17 171.5(5)
C5 C9 C11 C12 175.1(6)
C8 C9 C11 C12 -5.1(10)
C5 C9 C11 C10 -5.9(8)
C8 C9 C11 C10 173.8(5)
C1 C10 C11 C9 40.4(6)
C16 C10 C11 C9 -81.7(6)
S2 C10 C11 C9 162.7(4)
C1 C10 C11 C12 -140.5(5)
C16 C10 C11 C12 97.4(5)
S2 C10 C11 C12 -18.1(5)
C11 C9 C8 F5 86.9(8)
C5 C9 C8 F5 -93.3(6)
C11 C9 C8 F6 -34.3(9)
C5 C9 C8 F6 145.5(5)
C11 C9 C8 C7 -156.9(6)
C5 C9 C8 C7 22.9(6)
C2 C3 C4 C15 -179.5(6)
C2 C3 C4 S1 1.2(7)
C1 S1 C4 C3 -10.4(5)
C1 S1 C4 C15 170.3(5)
C17 C13 C12 C11 178.6(6)
S2 C13 C12 C11 0.0(7)
C9 C11 C12 C13 -168.4(6)
C10 C11 C12 C13 12.6(7)
C2 C5 C6 F2 52.1(8)
C9 C5 C6 F2 -128.5(5)
C2 C5 C6 F1 -68.1(8)
C9 C5 C6 F1 111.3(5)
C2 C5 C6 C7 175.3(6)
C9 C5 C6 C7 -5.3(6)
F2 C6 C7 F3 -89.3(7)
F1 C6 C7 F3 28.0(8)
C5 C6 C7 F3 146.4(6)
F2 C6 C7 F4 27.9(7)
F1 C6 C7 F4 145.2(5)
C5 C6 C7 F4 -96.4(6)
F2 C6 C7 C8 143.4(5)
F1 C6 C7 C8 -99.2(6)
C5 C6 C7 C8 19.1(6)
F5 C8 C7 F3 -33.3(7)
F6 C8 C7 F3 82.3(7)
C9 C8 C7 F3 -153.1(5)
F5 C8 C7 F4 -151.1(5)
F6 C8 C7 F4 -35.5(6)
C9 C8 C7 F4 89.1(6)
F5 C8 C7 C6 93.8(5)
F6 C8 C7 C6 -150.7(5)
C9 C8 C7 C6 -26.0(6)
